data_2018630
loop_
_publ_author_name
'Seela, Frank'
'Mei, Hui'
'Xiong, Hai'
'Budow, Simone'
'Eickmeier, Henning'
'Reuter, Hans'

_publ_section_title
;
 5-Ethynyl-2'-deoxycytidine: a DNA building block with a `clickable' side
 chain
;
_journal_coeditor_code FG3269
_journal_issue 10
_journal_name_full 'Acta Crystallographica Section C'
_journal_page_first o395
_journal_page_last o398
_journal_paper_doi 10.1107/S0108270112038267
_journal_volume 68
_journal_year 2012
_chemical_formula_iupac 'C11 H13 N3 O4'
_chemical_formula_moiety 'C11 H13 N3 O4'
_chemical_formula_sum 'C11 H13 N3 O4'
_chemical_formula_weight 251.24
_chemical_name_common
;
5-Ethynyl-2'-deoxycytidine
;
_chemical_name_systematic
;
4-Amino-1-(2-deoxy-\b-<i>D</i>-<i>erythro</i>-pentofuranosyl)-5-
ethynylpyrimidin-2(1<i>H</i>)-one
;
_space_group_IT_number 1
_symmetry_cell_setting triclinic
_symmetry_space_group_name_Hall 'P 1'
_symmetry_space_group_name_H-M 'P 1'
_atom_sites_solution_hydrogens geom
_atom_sites_solution_primary direct
_atom_sites_solution_secondary difmap
_audit_creation_method SHELXL-97
_cell_angle_alpha 108.637(3)
_cell_angle_beta 96.327(3)
_cell_angle_gamma 104.562(3)
_cell_formula_units_Z 2
_cell_length_a 7.8754(6)
_cell_length_b 8.1504(6)
_cell_length_c 10.0893(7)
_cell_measurement_reflns_used 9541
_cell_measurement_temperature 130(2)
_cell_measurement_theta_max 32.05
_cell_measurement_theta_min 2.84
_cell_volume 580.98(8)
_computing_cell_refinement 'APEX2 (Bruker, 2008)'
_computing_data_collection 'APEX2 (Bruker, 2008)'
_computing_data_reduction 'SAINT (Bruker, 2008)'
_computing_molecular_graphics 'DIAMOND (Brandenburg, 1999) and PLATON (Spek, 2009)'
_computing_publication_material 'Please supply'
_computing_structure_refinement 'SHELXL97 (Sheldrick, 2008)'
_computing_structure_solution 'SHELXS97 (Sheldrick, 2008)'
_diffrn_ambient_temperature 130(2)
_diffrn_measured_fraction_theta_full 0.998
_diffrn_measured_fraction_theta_max 0.998
_diffrn_measurement_device_type 'Bruker APEXII CCD'
_diffrn_measurement_method '\f and \w scans'
_diffrn_radiation_monochromator graphite
_diffrn_radiation_source 'fine-focus sealed tube'
_diffrn_radiation_type MoK\a
_diffrn_radiation_wavelength 0.71073
_diffrn_reflns_av_R_equivalents 0.0221
_diffrn_reflns_av_sigmaI/netI 0.0105
_diffrn_reflns_limit_h_max 11
_diffrn_reflns_limit_h_min -11
_diffrn_reflns_limit_k_max 11
_diffrn_reflns_limit_k_min -11
_diffrn_reflns_limit_l_max 14
_diffrn_reflns_limit_l_min -14
_diffrn_reflns_number 37435
_diffrn_reflns_theta_full 31.00
_diffrn_reflns_theta_max 31.00
_diffrn_reflns_theta_min 3.24
_diffrn_standards_number 0
_exptl_absorpt_coefficient_mu 0.111
_exptl_absorpt_correction_T_max 0.7463
_exptl_absorpt_correction_T_min 0.7097
_exptl_absorpt_correction_type multi-scan
_exptl_absorpt_process_details '(SADABS; Bruker, 2008)'
_exptl_crystal_colour colourless
_exptl_crystal_density_diffrn 1.436
_exptl_crystal_density_method 'not measured'
_exptl_crystal_description block
_exptl_crystal_F_000 264
_exptl_crystal_size_max 0.3
_exptl_crystal_size_mid 0.2
_exptl_crystal_size_min 0.2
_refine_diff_density_max 0.365
_refine_diff_density_min -0.292
_refine_ls_abs_structure_details 'established by known chemical absolute configuration'
_refine_ls_extinction_method none
_refine_ls_goodness_of_fit_ref 1.055
_refine_ls_hydrogen_treatment constr
_refine_ls_matrix_type full
_refine_ls_number_parameters 329
_refine_ls_number_reflns 3715
_refine_ls_number_restraints 3
_refine_ls_restrained_S_all 1.054
_refine_ls_R_factor_all 0.0290
_refine_ls_R_factor_gt 0.0287
_refine_ls_shift/su_max 0.000
_refine_ls_shift/su_mean 0.000
_refine_ls_structure_factor_coef Fsqd
_refine_ls_weighting_details 'calc w=1/[\s^2^(Fo^2^)+(0.0629P)^2^+0.0405P] where P=(Fo^2^+2Fc^2^)/3'
_refine_ls_weighting_scheme calc
_refine_ls_wR_factor_gt 0.0793
_refine_ls_wR_factor_ref 0.0799
_reflns_number_gt 3671
_reflns_number_total 3715
_reflns_threshold_expression I>2\s(I)
_cod_data_source_file fg3269.cif
_cod_data_source_block I
_cod_original_cell_volume 580.98(7)
_cod_database_code 2018630
_cod_database_fobs_code 2018630

loop_
_symmetry_equiv_pos_as_xyz
'x, y, z'

loop_
_atom_site_type_symbol
_atom_site_label
_atom_site_fract_x
_atom_site_fract_y
_atom_site_fract_z
_atom_site_U_iso_or_equiv
_atom_site_adp_type
_atom_site_calc_flag
_atom_site_refinement_flags
_atom_site_occupancy
_atom_site_symmetry_multiplicity
N N11 0.20809(12) 0.43953(13) 0.20122(10) 0.01442(17) Uani d . 1 1
C C12 0.03746(14) 0.36738(15) 0.22218(12) 0.01459(19) Uani d . 1 1
O O12 -0.00494(12) 0.44509(13) 0.33721(9) 0.01904(17) Uani d . 1 1
N N13 -0.07812(13) 0.21897(14) 0.11876(11) 0.01527(17) Uani d . 1 1
C C14 -0.03033(14) 0.13994(15) -0.00347(12) 0.01487(19) Uani d . 1 1
N N14 -0.15101(14) -0.00409(15) -0.10213(12) 0.0203(2) Uani d . 1 1
H H14A -0.2584 -0.0448 -0.0862 0.024 Uiso calc R 1 1
H H14B -0.1237 -0.0591 -0.1836 0.024 Uiso calc R 1 1
C C15 0.14773(15) 0.20714(15) -0.02631(12) 0.01476(19) Uani d . 1 1
C C15A 0.20166(17) 0.11933(17) -0.15420(13) 0.0180(2) Uani d . 1 1
C C15B 0.2448(2) 0.04364(19) -0.26186(16) 0.0256(2) Uani d . 1 1
H H15C 0.2791 -0.0164 -0.3472 0.031 Uiso calc R 1 1
C C16 0.26164(15) 0.35732(16) 0.08056(12) 0.01514(19) Uani d . 1 1
H H16 0.3805 0.4053 0.0705 0.018 Uiso calc R 1 1
C C11' 0.33639(15) 0.59665(15) 0.31882(12) 0.01489(19) Uani d . 1 1
H H11' 0.2702 0.6709 0.3789 0.018 Uiso calc R 1 1
C C12' 0.45714(15) 0.53873(15) 0.41158(12) 0.01529(19) Uani d . 1 1
H H12B 0.4852 0.4289 0.3544 0.018 Uiso calc R 1 1
H H12A 0.4022 0.5154 0.4900 0.018 Uiso calc R 1 1
C C13' 0.62359(16) 0.70526(16) 0.46870(12) 0.0175(2) Uani d . 1 1
H H13' 0.7336 0.6722 0.4937 0.021 Uiso calc R 1 1
O O13' 0.60188(16) 0.84633(14) 0.58620(11) 0.0293(2) Uani d . 1 1
H H13O 0.5465 0.8007 0.6388 0.044 Uiso calc R 1 1
C C14' 0.63144(15) 0.77133(15) 0.34308(12) 0.01531(18) Uani d . 1 1
H H14' 0.6692 0.9072 0.3808 0.018 Uiso calc R 1 1
C C15' 0.75398(17) 0.70724(18) 0.24649(14) 0.0206(2) Uani d . 1 1
H H15A 0.7443 0.7508 0.1658 0.025 Uiso calc R 1 1
H H15B 0.8796 0.7609 0.3008 0.025 Uiso calc R 1 1
O O15' 0.71121(13) 0.51379(14) 0.19138(10) 0.02194(18) Uani d . 1 1
H H15O 0.7763 0.4815 0.2435 0.033 Uiso calc R 1 1
O O14' 0.45024(11) 0.70271(12) 0.25845(9) 0.01637(15) Uani d . 1 1
N N21 0.18064(13) 0.69955(13) 0.85458(10) 0.01416(17) Uani d . 1 1
C C22 0.36007(14) 0.74465(16) 0.84257(12) 0.0153(2) Uani d . 1 1
O O22 0.39671(13) 0.66786(14) 0.72627(10) 0.02227(19) Uani d . 1 1
N N23 0.48657(13) 0.86851(14) 0.95527(11) 0.01648(18) Uani d . 1 1
C C24 0.44075(14) 0.94509(15) 1.07889(11) 0.01389(19) Uani d . 1 1
N N24 0.56902(14) 1.07296(15) 1.18449(11) 0.01856(19) Uani d . 1 1
H H24A 0.6796 1.1046 1.1717 0.022 Uiso calc R 1 1
H H24B 0.5434 1.1261 1.2672 0.022 Uiso calc R 1 1
C C25 0.25911(15) 0.89344(15) 1.09751(11) 0.01397(19) Uani d . 1 1
C C25A 0.21500(16) 0.97711(17) 1.23093(13) 0.0185(2) Uani d . 1 1
C C25B 0.1884(2) 1.0554(2) 1.34477(16) 0.0318(3) Uani d . 1 1
H H25C 0.1672 1.1178 1.4355 0.038 Uiso calc R 1 1
C C26 0.13338(15) 0.77132(15) 0.98071(12) 0.01407(19) Uani d . 1 1
H H26 0.0112 0.7361 0.9877 0.017 Uiso calc R 1 1
C C21' 0.04531(14) 0.58385(15) 0.72081(11) 0.01455(18) Uani d . 1 1
H H6 0.0878 0.6123 0.6386 0.017 Uiso calc R 1 1
C C22' 0.00606(17) 0.38068(16) 0.68952(13) 0.0192(2) Uani d . 1 1
H H22A 0.0768 0.3281 0.6216 0.023 Uiso calc R 1 1
H H22B 0.0332 0.3566 0.7784 0.023 Uiso calc R 1 1
C C23' -0.19400(17) 0.30364(16) 0.62382(12) 0.0188(2) Uani d . 1 1
H H23 -0.2479 0.1942 0.6474 0.023 Uiso calc R 1 1
O O23' -0.23315(15) 0.25925(15) 0.47273(10) 0.0281(2) Uani d . 1 1
H H23O -0.1568 0.3328 0.4505 0.042 Uiso calc R 1 1
C C24' -0.26492(15) 0.45919(16) 0.70095(12) 0.0171(2) Uani d . 1 1
H H24 -0.3661 0.4609 0.6327 0.021 Uiso calc R 1 1
C C25' -0.32987(16) 0.4499(2) 0.83440(14) 0.0223(2) Uani d . 1 1
H H25B -0.3572 0.5633 0.8842 0.027 Uiso calc R 1 1
H H25A -0.4410 0.3468 0.8085 0.027 Uiso calc R 1 1
O O25' -0.19509(14) 0.42658(14) 0.92620(10) 0.02288(19) Uani d . 1 1
H H25O -0.2299 0.4247 1.0016 0.034 Uiso calc R 1 1
O O24' -0.11762(11) 0.62413(11) 0.73418(9) 0.01591(15) Uani d . 1 1

loop_
_atom_site_aniso_label
_atom_site_aniso_U_11
_atom_site_aniso_U_22
_atom_site_aniso_U_33
_atom_site_aniso_U_12
_atom_site_aniso_U_13
_atom_site_aniso_U_23
N11 0.0112(4) 0.0147(4) 0.0136(4) 0.0017(3) 0.0022(3) 0.0019(3)
C12 0.0117(4) 0.0172(5) 0.0140(5) 0.0034(4) 0.0019(4) 0.0054(4)
O12 0.0155(4) 0.0227(4) 0.0141(4) 0.0026(3) 0.0044(3) 0.0024(3)
N13 0.0114(4) 0.0166(4) 0.0145(4) 0.0026(3) 0.0016(3) 0.0030(3)
C14 0.0130(4) 0.0148(5) 0.0150(5) 0.0037(4) 0.0009(4) 0.0042(4)
N14 0.0139(4) 0.0190(5) 0.0188(4) 0.0017(3) 0.0015(3) -0.0019(4)
C15 0.0133(4) 0.0151(5) 0.0145(5) 0.0043(4) 0.0026(4) 0.0036(4)
C15A 0.0183(5) 0.0161(5) 0.0181(5) 0.0039(4) 0.0041(4) 0.0051(4)
C15B 0.0332(7) 0.0215(6) 0.0219(6) 0.0087(5) 0.0114(5) 0.0055(5)
C16 0.0130(4) 0.0157(4) 0.0154(5) 0.0037(4) 0.0037(4) 0.0040(4)
C11' 0.0130(4) 0.0130(4) 0.0145(4) 0.0007(3) 0.0027(3) 0.0021(4)
C12' 0.0168(5) 0.0143(4) 0.0109(4) -0.0004(4) 0.0014(3) 0.0040(3)
C13' 0.0176(5) 0.0174(5) 0.0115(4) -0.0016(4) 0.0003(4) 0.0038(4)
O13' 0.0408(6) 0.0191(4) 0.0139(4) -0.0055(4) 0.0074(4) -0.0018(3)
C14' 0.0139(4) 0.0146(4) 0.0141(4) -0.0003(3) 0.0017(3) 0.0047(4)
C15' 0.0166(5) 0.0248(6) 0.0200(5) 0.0029(4) 0.0067(4) 0.0091(4)
O15' 0.0222(4) 0.0273(4) 0.0205(4) 0.0127(3) 0.0077(3) 0.0090(3)
O14' 0.0135(3) 0.0164(4) 0.0184(4) 0.0016(3) 0.0007(3) 0.0084(3)
N21 0.0124(4) 0.0164(4) 0.0094(4) 0.0011(3) 0.0009(3) 0.0020(3)
C22 0.0126(4) 0.0183(5) 0.0124(5) 0.0031(4) 0.0022(4) 0.0035(4)
O22 0.0188(4) 0.0284(5) 0.0134(4) 0.0039(3) 0.0057(3) 0.0013(3)
N23 0.0123(4) 0.0193(4) 0.0130(4) 0.0012(3) 0.0015(3) 0.0028(3)
C24 0.0121(4) 0.0145(5) 0.0124(4) 0.0017(4) 0.0005(4) 0.0038(4)
N24 0.0144(4) 0.0201(5) 0.0132(4) -0.0013(4) 0.0004(3) 0.0015(4)
C25 0.0136(4) 0.0147(4) 0.0110(4) 0.0018(4) 0.0022(3) 0.0032(4)
C25A 0.0168(5) 0.0184(5) 0.0149(5) 0.0011(4) 0.0033(4) 0.0024(4)
C25B 0.0374(8) 0.0277(7) 0.0210(6) 0.0041(6) 0.0124(6) -0.0009(5)
C26 0.0133(4) 0.0152(4) 0.0109(4) 0.0022(4) 0.0023(3) 0.0028(4)
C21' 0.0138(4) 0.0159(4) 0.0098(4) 0.0018(3) 0.0004(3) 0.0018(3)
C22' 0.0220(5) 0.0151(5) 0.0159(5) 0.0057(4) 0.0018(4) 0.0004(4)
C23' 0.0246(5) 0.0145(4) 0.0103(4) -0.0017(4) 0.0010(4) 0.0021(4)
O23' 0.0318(5) 0.0267(5) 0.0096(4) -0.0098(4) 0.0001(3) 0.0011(3)
C24' 0.0134(4) 0.0188(5) 0.0144(4) -0.0007(4) -0.0011(3) 0.0053(4)
C25' 0.0157(5) 0.0300(6) 0.0186(5) 0.0021(4) 0.0045(4) 0.0088(5)
O25' 0.0290(5) 0.0278(5) 0.0151(4) 0.0098(4) 0.0067(3) 0.0104(3)
O24' 0.0132(3) 0.0140(3) 0.0172(4) 0.0024(3) -0.0007(3) 0.0041(3)

loop_
_atom_type_symbol
_atom_type_description
_atom_type_scat_dispersion_real
_atom_type_scat_dispersion_imag
_atom_type_scat_source
C C 0.0033 0.0000 'International Tables Vol C Tables 4.2.6.8 and 6.1.1.4'
H H 0.0000 0.0000 'International Tables Vol C Tables 4.2.6.8 and 6.1.1.4'
N N 0.0061 0.0000 'International Tables Vol C Tables 4.2.6.8 and 6.1.1.4'
O O 0.0106 0.0000 'International Tables Vol C Tables 4.2.6.8 and 6.1.1.4'

loop_
_geom_angle_atom_site_label_1
_geom_angle_atom_site_label_2
_geom_angle_atom_site_label_3
_geom_angle
_geom_angle_publ_flag
C16 N11 C12 120.77(10) n
C16 N11 C11' 120.22(9) n
C12 N11 C11' 118.73(9) n
O12 C12 N13 121.80(10) n
O12 C12 N11 118.69(10) n
N13 C12 N11 119.50(10) n
C14 N13 C12 120.63(10) n
N14 C14 N13 117.80(10) n
N14 C14 C15 120.95(10) n
N13 C14 C15 121.24(10) n
C14 N14 H14A 120.0 n
C14 N14 H14B 120.0 n
H14A N14 H14B 120.0 n
C16 C15 C15A 121.85(10) n
C16 C15 C14 116.64(10) n
C15A C15 C14 121.51(10) n
C15B C15A C15 179.09(14) y
C15A C15B H15C 180.0 n
N11 C16 C15 121.12(10) n
N11 C16 H16 119.4 n
C15 C16 H16 119.4 n
O14' C11' N11 108.30(9) y
O14' C11' C12' 106.37(9) n
N11 C11' C12' 112.16(9) n
O14' C11' H11' 110.0 n
N11 C11' H11' 110.0 n
C12' C11' H11' 110.0 n
C11' C12' C13' 101.47(9) n
C11' C12' H12B 111.5 n
C13' C12' H12B 111.5 n
C11' C12' H12A 111.5 n
C13' C12' H12A 111.5 n
H12B C12' H12A 109.3 n
O13' C13' C12' 111.94(10) n
O13' C13' C14' 107.61(10) n
C12' C13' C14' 102.69(9) n
O13' C13' H13' 111.4 n
C12' C13' H13' 111.4 n
C14' C13' H13' 111.4 n
C13' O13' H13O 109.5 n
O14' C14' C15' 108.15(10) n
O14' C14' C13' 106.28(9) n
C15' C14' C13' 115.30(10) n
O14' C14' H14' 109.0 n
C15' C14' H14' 109.0 n
C13' C14' H14' 109.0 n
O15' C15' C14' 112.24(10) y
O15' C15' H15A 109.2 n
C14' C15' H15A 109.2 n
O15' C15' H15B 109.2 n
C14' C15' H15B 109.2 n
H15A C15' H15B 107.9 n
C15' O15' H15O 109.5 n
C11' O14' C14' 109.75(8) n
C26 N21 C22 120.75(10) n
C26 N21 C21' 122.20(9) n
C22 N21 C21' 116.83(9) n
O22 C22 N23 122.32(10) n
O22 C22 N21 117.99(10) n
N23 C22 N21 119.68(10) n
C24 N23 C22 120.06(10) n
N24 C24 N23 117.70(10) n
N24 C24 C25 120.67(10) n
N23 C24 C25 121.63(10) n
C24 N24 H24A 120.0 n
C24 N24 H24B 120.0 n
H24A N24 H24B 120.0 n
C26 C25 C25A 122.76(10) n
C26 C25 C24 116.93(10) n
C25A C25 C24 120.20(10) n
C25B C25A C25 175.83(14) y
C25A C25B H25C 180.0 n
N21 C26 C25 120.77(10) n
N21 C26 H26 119.6 n
C25 C26 H26 119.6 n
O24' C21' N21 108.52(9) y
O24' C21' C22' 107.12(9) n
N21 C21' C22' 113.60(9) n
O24' C21' H6 109.2 n
N21 C21' H6 109.2 n
C22' C21' H6 109.2 n
C23' C22' C21' 103.44(9) n
C23' C22' H22A 111.1 n
C21' C22' H22A 111.1 n
C23' C22' H22B 111.1 n
C21' C22' H22B 111.1 n
H22A C22' H22B 109.0 n
O23' C23' C22' 113.34(10) n
O23' C23' C24' 111.04(11) n
C22' C23' C24' 102.40(9) n
O23' C23' H23 109.9 n
C22' C23' H23 109.9 n
C24' C23' H23 109.9 n
C23' O23' H23O 109.5 n
O24' C24' C25' 110.64(10) n
O24' C24' C23' 105.31(9) n
C25' C24' C23' 115.36(11) n
O24' C24' H24 108.4 n
C25' C24' H24 108.4 n
C23' C24' H24 108.4 n
O25' C25' C24' 109.43(10) y
O25' C25' H25B 109.8 n
C24' C25' H25B 109.8 n
O25' C25' H25A 109.8 n
C24' C25' H25A 109.8 n
H25B C25' H25A 108.2 n
C25' O25' H25O 109.5 n
C21' O24' C24' 110.77(9) n

loop_
_geom_bond_atom_site_label_1
_geom_bond_atom_site_label_2
_geom_bond_distance
_geom_bond_publ_flag
N11 C16 1.3575(14) n
N11 C12 1.3932(14) n
N11 C11' 1.4773(14) y
C12 O12 1.2576(13) n
C12 N13 1.3456(14) n
N13 C14 1.3395(14) n
C14 N14 1.3250(14) n
C14 C15 1.4440(15) n
N14 H14A 0.8800 n
N14 H14B 0.8800 n
C15 C16 1.3626(15) n
C15 C15A 1.4286(16) y
C15A C15B 1.1978(18) y
C15B H15C 0.9500 n
C16 H16 0.9500 n
C11' O14' 1.4104(14) n
C11' C12' 1.5215(16) n
C11' H11' 1.0000 n
C12' C13' 1.5269(15) n
C12' H12B 0.9900 n
C12' H12A 0.9900 n
C13' O13' 1.4244(15) n
C13' C14' 1.5287(16) n
C13' H13' 1.0000 n
O13' H13O 0.8400 n
C14' O14' 1.4502(13) n
C14' C15' 1.5131(17) n
C14' H14' 1.0000 n
C15' O15' 1.4282(17) n
C15' H15A 0.9900 n
C15' H15B 0.9900 n
O15' H15O 0.8400 n
N21 C26 1.3558(14) n
N21 C22 1.3970(14) n
N21 C21' 1.4869(14) y
C22 O22 1.2442(13) n
C22 N23 1.3474(15) n
N23 C24 1.3380(14) n
C24 N24 1.3287(14) n
C24 C25 1.4373(15) n
N24 H24A 0.8800 n
N24 H24B 0.8800 n
C25 C26 1.3629(15) n
C25 C25A 1.4259(16) y
C25A C25B 1.1925(18) y
C25B H25C 0.9500 n
C26 H26 0.9500 n
C21' O24' 1.4121(14) n
C21' C22' 1.5245(17) n
C21' H6 1.0000 n
C22' C23' 1.5239(18) n
C22' H22A 0.9900 n
C22' H22B 0.9900 n
C23' O23' 1.4275(15) n
C23' C24' 1.5318(18) n
C23' H23 1.0000 n
O23' H23O 0.8400 n
C24' O24' 1.4517(14) n
C24' C25' 1.5092(17) n
C24' H24 1.0000 n
C25' O25' 1.4206(16) n
C25' H25B 0.9900 n
C25' H25A 0.9900 n
O25' H25O 0.8400 n

loop_
_geom_hbond_atom_site_label_D
_geom_hbond_atom_site_label_H
_geom_hbond_atom_site_label_A
_geom_hbond_site_symmetry_A
_geom_hbond_distance_DH
_geom_hbond_distance_HA
_geom_hbond_distance_DA
_geom_hbond_angle_DHA
N14 H14A N23 1_444 0.88 2.09 2.9696(14) 177.9
O13' H13O O22 . 0.84 1.88 2.7127(14) 170.0
O15' H15O O12 1_655 0.84 2.01 2.8119(13) 160.3
N24 H24A N13 1_666 0.88 2.11 2.9708(14) 166.4
O23' H23O O12 . 0.84 2.00 2.8090(13) 161.8
O25' H25O O15' 1_456 0.84 1.97 2.7733(13) 159.5

loop_
_geom_torsion_atom_site_label_1
_geom_torsion_atom_site_label_2
_geom_torsion_atom_site_label_3
_geom_torsion_atom_site_label_4
_geom_torsion
_geom_torsion_publ_flag
C16 N11 C12 O12 178.09(10) n
C11' N11 C12 O12 4.16(15) n
C16 N11 C12 N13 -2.92(16) n
C11' N11 C12 N13 -176.85(10) n
O12 C12 N13 C14 179.23(10) y
N11 C12 N13 C14 0.27(16) n
C12 N13 C14 N14 -178.96(11) n
C12 N13 C14 C15 2.13(16) n
N14 C14 C15 C16 179.20(12) n
N13 C14 C15 C16 -1.92(16) n
N14 C14 C15 C15A -1.28(17) y
N13 C14 C15 C15A 177.60(11) n
C12 N11 C16 C15 3.11(17) n
C11' N11 C16 C15 176.94(10) n
C15A C15 C16 N11 179.77(11) n
C14 C15 C16 N11 -0.71(16) n
C16 N11 C11' O14' 36.87(13) n
C12 N11 C11' O14' -149.17(10) y
C16 N11 C11' C12' -80.21(13) n
C12 N11 C11' C12' 93.75(11) n
O14' C11' C12' C13' 34.78(11) n
N11 C11' C12' C13' 153.00(9) n
C11' C12' C13' O13' 80.54(11) n
C11' C12' C13' C14' -34.61(11) n
O13' C13' C14' O14' -94.60(11) n
C12' C13' C14' O14' 23.65(11) n
O13' C13' C14' C15' 145.59(11) n
C12' C13' C14' C15' -96.16(12) n
O14' C14' C15' O15' -63.25(12) n
C13' C14' C15' O15' 55.52(14) y
N11 C11' O14' C14' -141.55(9) n
C12' C11' O14' C14' -20.80(11) n
C15' C14' O14' C11' 122.28(10) n
C13' C14' O14' C11' -2.08(11) n
C26 N21 C22 O22 176.49(11) n
C21' N21 C22 O22 -8.78(16) n
C26 N21 C22 N23 -3.72(16) n
C21' N21 C22 N23 171.01(10) n
O22 C22 N23 C24 -178.87(11) y
N21 C22 N23 C24 1.34(16) n
C22 N23 C24 N24 -176.72(11) n
C22 N23 C24 C25 2.55(17) n
N24 C24 C25 C26 175.16(11) n
N23 C24 C25 C26 -4.10(16) n
N24 C24 C25 C25A -1.07(17) y
N23 C24 C25 C25A 179.68(11) n
C22 N21 C26 C25 2.06(16) n
C21' N21 C26 C25 -172.38(11) n
C25A C25 C26 N21 177.82(11) n
C24 C25 C26 N21 1.70(16) n
C26 N21 C21' O24' 23.26(14) n
C22 N21 C21' O24' -151.39(10) y
C26 N21 C21' C22' -95.76(12) n
C22 N21 C21' C22' 89.59(12) n
O24' C21' C22' C23' 24.02(12) n
N21 C21' C22' C23' 143.84(9) n
C21' C22' C23' O23' 87.43(12) n
C21' C22' C23' C24' -32.25(11) n
O23' C23' C24' O24' -91.50(11) n
C22' C23' C24' O24' 29.77(11) n
O23' C23' C24' C25' 146.21(10) n
C22' C23' C24' C25' -92.52(11) n
O24' C24' C25' O25' -67.73(13) n
C23' C24' C25' O25' 51.66(14) y
N21 C21' O24' C24' -128.27(9) n
C22' C21' O24' C24' -5.25(12) n
C25' C24' O24' C21' 109.57(11) n
C23' C24' O24' C21' -15.72(11) n

loop_
_cod_related_entry_id
_cod_related_entry_database
_cod_related_entry_code
1 ChemSpider 19485798
